data_7061705
loop_
_publ_author_name
'Tiunova, A. V.'
'Kazakova, A. V.'
'Korchagin, D. V.'
'Shilov, G. V.'
'Zakharov, K. V.'
'Vasiliev, A. N.'
'Yagubskii, E. B.'

_publ_section_title
;
 The effect of fluorine substituents on the crystal structure and spin
 crossover behavior of the cation [MnIII(3,5-diHal-sal2323)]+ complex
 family with BPh4 anions
;
_journal_issue 35
_journal_name_full 'New Journal of Chemistry'
_journal_page_first 16880
_journal_page_last 16888
_journal_paper_doi 10.1039/D2NJ02872G
_journal_volume 46
_journal_year 2022
_chemical_formula_moiety 'C22 H24 F4 Mn N4 O2, C24 H20 B'
_chemical_formula_sum 'C46 H44 B F4 Mn N4 O2'
_chemical_formula_weight 826.60
_space_group_crystal_system monoclinic
_space_group_IT_number 14
_space_group_name_Hall '-P 2ybc'
_space_group_name_H-M_alt 'P 1 21/c 1'
_atom_sites_solution_hydrogens mixed
_audit_creation_method SHELXL-2018/3
_audit_update_record
;
2022-03-29 deposited with the CCDC.	2022-08-08 downloaded from the CCDC.
;
_cell_angle_alpha 90
_cell_angle_beta 118.570(6)
_cell_angle_gamma 90
_cell_formula_units_Z 4
_cell_length_a 14.2739(7)
_cell_length_b 21.7237(6)
_cell_length_c 14.5807(6)
_cell_measurement_reflns_used 8666
_cell_measurement_temperature 160.0(1)
_cell_measurement_theta_max 31.5437
_cell_measurement_theta_min 2.8486
_cell_volume 3970.7(4)
_computing_cell_refinement 'CrysAlisPro 1.171.39.46 (Rigaku OD, 2018)'
_computing_data_collection 'CrysAlisPro 1.171.39.46 (Rigaku OD, 2018)'
_computing_data_reduction 'CrysAlisPro 1.171.39.46 (Rigaku OD, 2018)'
_computing_structure_refinement 'SHELXL-2018/3 (Sheldrick, 2018)'
_computing_structure_solution 'SIR92 (Giacovazzo et al, 1992)'
_diffrn_ambient_temperature 160.0(1)
_diffrn_detector_area_resol_mean 16.2060
_diffrn_measured_fraction_theta_full 0.999
_diffrn_measured_fraction_theta_max 0.999
_diffrn_measurement_device_type 'Xcalibur, Eos'
_diffrn_measurement_method '\w scans'
_diffrn_radiation_monochromator graphite
_diffrn_radiation_source 'Enhance (Mo) X-ray Source'
_diffrn_radiation_type 'Mo K\a'
_diffrn_radiation_wavelength 0.7107
_diffrn_reflns_av_R_equivalents 0.0492
_diffrn_reflns_av_unetI/netI 0.0829
_diffrn_reflns_Laue_measured_fraction_full 0.999
_diffrn_reflns_Laue_measured_fraction_max 0.999
_diffrn_reflns_limit_h_max 19
_diffrn_reflns_limit_h_min -18
_diffrn_reflns_limit_k_max 29
_diffrn_reflns_limit_k_min -29
_diffrn_reflns_limit_l_max 19
_diffrn_reflns_limit_l_min -19
_diffrn_reflns_number 34504
_diffrn_reflns_point_group_measured_fraction_full 0.999
_diffrn_reflns_point_group_measured_fraction_max 0.999
_diffrn_reflns_theta_full 25.242
_diffrn_reflns_theta_max 29.068
_diffrn_reflns_theta_min 2.919
_exptl_absorpt_coefficient_mu 0.396
_exptl_absorpt_correction_T_max 1.00000
_exptl_absorpt_correction_T_min 0.83479
_exptl_absorpt_correction_type multi-scan
_exptl_absorpt_process_details
;
CrysAlisPro, Agilent Technologies,
Version 1.171.36.20 (release 27-06-2012 CrysAlis171 .NET)
(compiled Jul 11 2012,15:38:31)
Empirical absorption correction using spherical harmonics,
 implemented in SCALE3 ABSPACK scaling algorithm.
;
_exptl_crystal_colour black
_exptl_crystal_density_diffrn 1.383
_exptl_crystal_description prism
_exptl_crystal_F_000 1720
_exptl_crystal_size_max 0.45
_exptl_crystal_size_mid 0.2
_exptl_crystal_size_min 0.15
_refine_diff_density_max 0.539
_refine_diff_density_min -0.516
_refine_diff_density_rms 0.059
_refine_ls_extinction_method none
_refine_ls_goodness_of_fit_ref 0.994
_refine_ls_hydrogen_treatment mixed
_refine_ls_matrix_type full
_refine_ls_number_parameters 531
_refine_ls_number_reflns 10602
_refine_ls_number_restraints 0
_refine_ls_restrained_S_all 0.994
_refine_ls_R_factor_all 0.0818
_refine_ls_R_factor_gt 0.0486
_refine_ls_shift/su_max 0.001
_refine_ls_shift/su_mean 0.000
_refine_ls_structure_factor_coef Fsqd
_refine_ls_weighting_details 'w=1/[\s^2^(Fo^2^)+(0.0313P)^2^] where P=(Fo^2^+2Fc^2^)/3'
_refine_ls_weighting_scheme calc
_refine_ls_wR_factor_gt 0.0929
_refine_ls_wR_factor_ref 0.1063
_reflns_Friedel_coverage 0.000
_reflns_number_gt 7240
_reflns_number_total 10602
_reflns_threshold_expression 'I > 2\s(I)'
_cod_data_source_file d2nj02872g2.cif
_cod_data_source_block 4_160
_cod_depositor_comments 'Adding full bibliography for 7061703--7061711.cif.'
_cod_original_cell_volume 3970.7(3)
_cod_original_sg_symbol_H-M 'P 21/c'
_cod_database_code 7061705
_shelx_shelxl_version_number 2018/3
_shelx_space_group_comment
;
The symmetry employed for this shelxl refinement is uniquely defined
by the following loop, which should always be used as a source of
symmetry information in preference to the above space-group names.
They are only intended as comments.
;

loop_
_space_group_symop_operation_xyz
'x, y, z'
'-x, y+1/2, -z+1/2'
'-x, -y, -z'
'x, -y-1/2, z-1/2'

loop_
_atom_site_label
_atom_site_type_symbol
_atom_site_fract_x
_atom_site_fract_y
_atom_site_fract_z
_atom_site_U_iso_or_equiv
_atom_site_adp_type
_atom_site_occupancy
_atom_site_site_symmetry_order
_atom_site_calc_flag
_atom_site_refinement_flags_posn
_atom_site_refinement_flags_adp
_atom_site_refinement_flags_occupancy
_atom_site_disorder_assembly
_atom_site_disorder_group
Mn1 Mn 0.81420(2) 0.17793(2) 0.15180(2) 0.01879(8) Uani 1 1 d . . . . .
F4 F 0.58705(10) 0.23643(5) 0.25949(9) 0.0348(3) Uani 1 1 d . . . . .
F2 F 1.03100(11) 0.10871(7) 0.03849(10) 0.0560(4) Uani 1 1 d . . . . .
F3 F 0.45671(10) 0.03915(6) 0.26827(9) 0.0372(3) Uani 1 1 d . . . . .
N2 N 0.82798(13) 0.08679(7) 0.19185(12) 0.0227(4) Uani 1 1 d . . . . .
O1 O 0.88618(11) 0.16753(6) 0.07364(9) 0.0224(3) Uani 1 1 d . . . . .
C26 C 0.5753(2) -0.07986(12) 0.43743(17) 0.0440(6) Uani 1 1 d . . . . .
H26A H 0.530611 -0.063257 0.460976 0.053 Uiso 1 1 calc R U . . .
O2 O 0.74174(10) 0.18998(6) 0.22795(9) 0.0203(3) Uani 1 1 d . . . . .
N1 N 0.67500(14) 0.18174(8) 0.01276(13) 0.0288(4) Uani 1 1 d . . . . .
N3 N 0.81988(15) 0.27610(9) 0.15011(14) 0.0279(4) Uani 1 1 d . . . . .
N4 N 0.96399(14) 0.18986(8) 0.28737(12) 0.0239(4) Uani 1 1 d . . . . .
F1 F 0.76461(13) 0.01409(6) -0.26279(10) 0.0584(4) Uani 1 1 d . . . . .
C44 C 0.71387(19) -0.35323(11) 0.2159(2) 0.0480(7) Uani 1 1 d . . . . .
H44A H 0.701235 -0.394482 0.196783 0.058 Uiso 1 1 calc R U . . .
C29 C 0.74502(16) -0.11485(8) 0.19921(13) 0.0213(4) Uani 1 1 d . . . . .
C19 C 0.52745(16) 0.07540(10) 0.25549(14) 0.0267(5) Uani 1 1 d . . . . .
C45 C 0.74515(18) -0.33609(11) 0.3173(2) 0.0470(7) Uani 1 1 d . . . . .
H45A H 0.753484 -0.365614 0.366860 0.056 Uiso 1 1 calc R U . . .
C22 C 0.67164(15) 0.15094(8) 0.23142(13) 0.0189(4) Uani 1 1 d . . . . .
C17 C 0.67554(15) 0.08650(8) 0.22250(13) 0.0196(4) Uani 1 1 d . . . . .
C38 C 1.13381(17) -0.12235(10) 0.51833(14) 0.0294(5) Uani 1 1 d . . . . .
H38A H 1.206500 -0.115526 0.560027 0.035 Uiso 1 1 calc R U . . .
C16 C 0.76281(16) 0.05797(9) 0.21437(14) 0.0242(4) Uani 1 1 d . . . . .
H16A H 0.772553 0.015821 0.226259 0.029 Uiso 1 1 calc R U . . .
C1 C 0.85190(17) 0.13000(9) -0.00822(14) 0.0230(4) Uani 1 1 d . . . . .
C5 C 0.7145(2) 0.07985(10) -0.16569(15) 0.0339(5) Uani 1 1 d . . . . .
H5A H 0.643056 0.073311 -0.213258 0.041 Uiso 1 1 calc R U . . .
C35 C 0.91098(16) -0.14436(9) 0.38699(13) 0.0230(4) Uani 1 1 d . . . . .
C30 C 0.63942(16) -0.09586(9) 0.13729(14) 0.0246(4) Uani 1 1 d . . . . .
H30A H 0.590633 -0.103048 0.161285 0.030 Uiso 1 1 calc R U . . .
C2 C 0.92675(19) 0.09939(10) -0.02843(16) 0.0327(5) Uani 1 1 d . . . . .
C34 C 0.81315(17) -0.10311(9) 0.15698(14) 0.0286(5) Uani 1 1 d . . . . .
H34A H 0.883880 -0.115755 0.194040 0.034 Uiso 1 1 calc R U . . .
C20 C 0.51886(16) 0.13846(9) 0.26215(14) 0.0251(4) Uani 1 1 d . . . . .
H20A H 0.466304 0.155797 0.274410 0.030 Uiso 1 1 calc R U . . .
C40 C 0.95835(17) -0.08551(9) 0.40083(14) 0.0288(5) Uani 1 1 d . . . . .
H40A H 0.914543 -0.052375 0.365728 0.035 Uiso 1 1 calc R U . . .
C37 C 1.09095(17) -0.18073(10) 0.50969(14) 0.0264(5) Uani 1 1 d . . . . .
H37A H 1.135044 -0.213148 0.547601 0.032 Uiso 1 1 calc R U . . .
C7 C 0.66116(17) 0.15345(10) -0.07039(15) 0.0300(5) Uani 1 1 d . . . . .
H7A H 0.593820 0.155086 -0.128569 0.036 Uiso 1 1 calc R U . . .
C14 C 1.02082(17) 0.07961(9) 0.31165(15) 0.0312(5) Uani 1 1 d . . . . .
H14A H 1.003838 0.076362 0.368425 0.037 Uiso 1 1 calc R U . . .
H14B H 1.082579 0.053828 0.329161 0.037 Uiso 1 1 calc R U . . .
C21 C 0.59084(16) 0.17415(9) 0.24996(14) 0.0226(4) Uani 1 1 d . . . . .
C10 C 0.71843(18) 0.30951(10) 0.11893(16) 0.0330(5) Uani 1 1 d . . . . .
H10A H 0.731101 0.353346 0.118382 0.040 Uiso 1 1 calc R U . . .
H10B H 0.695360 0.302032 0.170641 0.040 Uiso 1 1 calc R U . . .
C41 C 0.75519(16) -0.22711(9) 0.27421(16) 0.0297(5) Uani 1 1 d . . . . .
C36 C 0.98268(16) -0.19130(9) 0.44488(13) 0.0238(4) Uani 1 1 d . . . . .
H36A H 0.956702 -0.231129 0.439681 0.029 Uiso 1 1 calc R U . . .
C18 C 0.60307(16) 0.04885(9) 0.23653(14) 0.0242(4) Uani 1 1 d . . . . .
H18A H 0.606743 0.006245 0.232888 0.029 Uiso 1 1 calc R U . . .
C6 C 0.74353(17) 0.11924(9) -0.07935(14) 0.0255(4) Uani 1 1 d . . . . .
C39 C 1.06598(17) -0.07443(10) 0.46350(14) 0.0312(5) Uani 1 1 d . . . . .
H39A H 1.092860 -0.034821 0.468868 0.037 Uiso 1 1 calc R U . . .
C23 C 0.71127(17) -0.12942(9) 0.36266(14) 0.0263(5) Uani 1 1 d . . . . .
C28 C 0.73827(18) -0.07744(10) 0.42691(15) 0.0332(5) Uani 1 1 d . . . . .
H28A H 0.803352 -0.058351 0.446031 0.040 Uiso 1 1 calc R U . . .
C27 C 0.6724(2) -0.05297(11) 0.46350(17) 0.0411(6) Uani 1 1 d . . . . .
H27A H 0.693970 -0.018212 0.505885 0.049 Uiso 1 1 calc R U . . .
C4 C 0.7928(2) 0.05151(10) -0.17836(16) 0.0370(6) Uani 1 1 d . . . . .
C9 C 0.62994(18) 0.29065(11) 0.01247(16) 0.0386(6) Uani 1 1 d . . . . .
H9A H 0.654934 0.296820 -0.038119 0.046 Uiso 1 1 calc R U . . .
H9B H 0.569971 0.318140 -0.006170 0.046 Uiso 1 1 calc R U . . .
C33 C 0.77921(19) -0.07326(10) 0.06163(15) 0.0376(6) Uani 1 1 d . . . . .
H33A H 0.827321 -0.065833 0.036876 0.045 Uiso 1 1 calc R U . . .
C15 C 0.92702(16) 0.05413(9) 0.21276(15) 0.0277(5) Uani 1 1 d . . . . .
H15A H 0.940532 0.059317 0.154043 0.033 Uiso 1 1 calc R U . . .
H15B H 0.919060 0.010488 0.221314 0.033 Uiso 1 1 calc R U . . .
C12 C 0.99960(17) 0.25426(9) 0.28971(16) 0.0304(5) Uani 1 1 d . . . . .
H12A H 1.031100 0.258549 0.244039 0.037 Uiso 1 1 calc R U . . .
H12B H 1.053010 0.265112 0.360057 0.037 Uiso 1 1 calc R U . . .
C11 C 0.90449(17) 0.29626(9) 0.25397(16) 0.0321(5) Uani 1 1 d . . . . .
H11A H 0.877740 0.295165 0.303845 0.039 Uiso 1 1 calc R U . . .
H11B H 0.925338 0.338235 0.249785 0.039 Uiso 1 1 calc R U . . .
C46 C 0.76465(18) -0.27286(10) 0.34595(19) 0.0410(6) Uani 1 1 d . . . . .
H46A H 0.784258 -0.261572 0.414304 0.049 Uiso 1 1 calc R U . . .
B1 B 0.78230(19) -0.15444(10) 0.30810(16) 0.0240(5) Uani 1 1 d . . . . .
C31 C 0.60403(19) -0.06668(10) 0.04137(15) 0.0346(5) Uani 1 1 d . . . . .
H31A H 0.532831 -0.055242 0.002471 0.042 Uiso 1 1 calc R U . . .
C43 C 0.70145(18) -0.31012(10) 0.1437(2) 0.0419(6) Uani 1 1 d . . . . .
H43A H 0.678741 -0.321737 0.074851 0.050 Uiso 1 1 calc R U . . .
C3 C 0.8993(2) 0.06017(10) -0.11120(16) 0.0387(6) Uani 1 1 d . . . . .
H3A H 0.951198 0.040145 -0.121410 0.046 Uiso 1 1 calc R U . . .
C25 C 0.5459(2) -0.13191(12) 0.37569(17) 0.0456(6) Uani 1 1 d . . . . .
H25A H 0.481030 -0.150886 0.357859 0.055 Uiso 1 1 calc R U . . .
C8 C 0.58988(17) 0.22475(10) 0.00211(16) 0.0353(5) Uani 1 1 d . . . . .
H8A H 0.569995 0.216323 0.055854 0.042 Uiso 1 1 calc R U . . .
H8B H 0.527295 0.219153 -0.065413 0.042 Uiso 1 1 calc R U . . .
C13 C 1.05089(16) 0.14580(10) 0.30524(15) 0.0293(5) Uani 1 1 d . . . . .
H13A H 1.114112 0.156493 0.369734 0.035 Uiso 1 1 calc R U . . .
H13B H 1.068222 0.149562 0.248757 0.035 Uiso 1 1 calc R U . . .
C24 C 0.61278(18) -0.15616(11) 0.33997(15) 0.0353(5) Uani 1 1 d . . . . .
H24A H 0.591427 -0.191619 0.299306 0.042 Uiso 1 1 calc R U . . .
C32 C 0.6746(2) -0.05473(11) 0.00401(16) 0.0404(6) Uani 1 1 d . . . . .
H32A H 0.651836 -0.034421 -0.059279 0.048 Uiso 1 1 calc R U . . .
C42 C 0.72258(17) -0.24858(10) 0.17236(18) 0.0334(5) Uani 1 1 d . . . . .
H42A H 0.714739 -0.220107 0.121534 0.040 Uiso 1 1 calc R U . . .
H4 H 0.9489(17) 0.1854(9) 0.3362(15) 0.028(6) Uiso 1 1 d . . . . .
H3 H 0.838(2) 0.2834(11) 0.1121(17) 0.042(8) Uiso 1 1 d . . . . .

loop_
_atom_site_aniso_label
_atom_site_aniso_U_11
_atom_site_aniso_U_22
_atom_site_aniso_U_33
_atom_site_aniso_U_23
_atom_site_aniso_U_13
_atom_site_aniso_U_12
Mn1 0.01851(17) 0.02088(15) 0.01852(14) -0.00067(12) 0.01010(12) -0.00033(11)
F4 0.0386(8) 0.0247(6) 0.0545(8) 0.0018(6) 0.0331(7) 0.0059(5)
F2 0.0301(9) 0.0908(12) 0.0489(8) -0.0250(8) 0.0203(7) 0.0065(8)
F3 0.0290(8) 0.0401(7) 0.0503(7) 0.0003(6) 0.0252(6) -0.0098(6)
N2 0.0198(9) 0.0231(9) 0.0281(8) -0.0051(7) 0.0137(7) -0.0007(7)
O1 0.0227(8) 0.0265(7) 0.0197(6) -0.0046(6) 0.0114(6) -0.0040(6)
C26 0.0434(17) 0.0576(17) 0.0374(13) 0.0092(12) 0.0247(12) 0.0137(12)
O2 0.0201(8) 0.0202(7) 0.0231(6) 0.0000(5) 0.0123(6) -0.0015(5)
N1 0.0209(10) 0.0367(10) 0.0305(9) -0.0071(8) 0.0136(8) -0.0020(7)
N3 0.0304(11) 0.0338(10) 0.0276(9) 0.0063(8) 0.0205(9) 0.0035(8)
N4 0.0253(10) 0.0295(10) 0.0225(8) -0.0007(7) 0.0159(8) -0.0030(7)
F1 0.0809(12) 0.0511(9) 0.0508(8) -0.0306(7) 0.0376(8) -0.0111(8)
C44 0.0279(14) 0.0317(13) 0.088(2) -0.0025(14) 0.0309(14) -0.0009(10)
C29 0.0219(11) 0.0169(9) 0.0200(9) -0.0037(8) 0.0059(8) -0.0014(8)
C19 0.0190(11) 0.0358(12) 0.0256(10) 0.0027(9) 0.0108(9) -0.0069(8)
C45 0.0198(13) 0.0383(14) 0.0772(18) 0.0270(14) 0.0186(13) 0.0057(10)
C22 0.0169(10) 0.0243(10) 0.0142(8) 0.0026(8) 0.0064(7) -0.0002(8)
C17 0.0166(10) 0.0246(10) 0.0176(8) 0.0010(8) 0.0081(8) -0.0009(7)
C38 0.0197(11) 0.0460(13) 0.0179(9) -0.0065(9) 0.0054(8) -0.0030(9)
C16 0.0234(11) 0.0201(10) 0.0295(10) -0.0030(8) 0.0128(9) -0.0024(8)
C1 0.0285(12) 0.0231(10) 0.0215(9) 0.0015(8) 0.0152(9) -0.0023(8)
C5 0.0408(15) 0.0329(12) 0.0280(11) -0.0092(9) 0.0165(10) -0.0123(10)
C35 0.0222(11) 0.0272(10) 0.0177(9) -0.0001(8) 0.0081(8) -0.0007(8)
C30 0.0239(11) 0.0231(10) 0.0234(9) 0.0001(8) 0.0084(8) 0.0017(8)
C2 0.0328(14) 0.0399(13) 0.0301(11) -0.0033(10) 0.0189(10) 0.0021(10)
C34 0.0263(12) 0.0293(11) 0.0271(10) -0.0049(9) 0.0105(9) -0.0004(9)
C20 0.0187(11) 0.0327(11) 0.0255(10) 0.0022(9) 0.0120(9) 0.0028(8)
C40 0.0256(12) 0.0280(11) 0.0247(10) 0.0015(9) 0.0056(9) -0.0008(9)
C37 0.0237(12) 0.0396(12) 0.0151(9) 0.0019(8) 0.0088(8) 0.0087(9)
C7 0.0230(12) 0.0389(13) 0.0274(10) -0.0048(9) 0.0115(9) -0.0065(9)
C14 0.0234(12) 0.0376(12) 0.0335(11) 0.0069(10) 0.0144(10) 0.0082(9)
C21 0.0224(11) 0.0224(10) 0.0227(9) 0.0023(8) 0.0105(8) 0.0036(8)
C10 0.0386(14) 0.0299(12) 0.0367(12) 0.0083(10) 0.0231(11) 0.0083(10)
C41 0.0153(11) 0.0242(11) 0.0403(12) 0.0065(10) 0.0057(9) 0.0007(8)
C36 0.0253(12) 0.0282(11) 0.0182(9) 0.0005(8) 0.0107(8) 0.0015(8)
C18 0.0226(11) 0.0232(10) 0.0269(10) -0.0016(8) 0.0118(9) -0.0048(8)
C6 0.0302(12) 0.0251(10) 0.0228(9) -0.0021(8) 0.0138(9) -0.0046(9)
C39 0.0292(13) 0.0316(12) 0.0261(10) -0.0042(9) 0.0079(9) -0.0077(9)
C23 0.0223(11) 0.0327(11) 0.0179(9) 0.0070(8) 0.0048(8) 0.0017(9)
C28 0.0269(13) 0.0351(12) 0.0322(11) 0.0005(10) 0.0097(10) -0.0003(9)
C27 0.0477(17) 0.0397(14) 0.0340(12) -0.0011(11) 0.0180(12) 0.0079(11)
C4 0.0575(18) 0.0263(12) 0.0316(11) -0.0112(10) 0.0249(12) -0.0082(11)
C9 0.0372(15) 0.0503(15) 0.0306(11) 0.0116(11) 0.0180(11) 0.0211(11)
C33 0.0409(15) 0.0505(15) 0.0243(10) -0.0040(10) 0.0179(10) -0.0090(11)
C15 0.0259(12) 0.0258(11) 0.0387(11) 0.0025(9) 0.0214(10) 0.0063(8)
C12 0.0270(12) 0.0351(12) 0.0311(11) -0.0037(9) 0.0155(10) -0.0075(9)
C11 0.0355(14) 0.0284(11) 0.0370(12) -0.0053(10) 0.0210(11) -0.0084(9)
C46 0.0236(13) 0.0395(14) 0.0519(14) 0.0117(12) 0.0116(11) -0.0039(10)
B1 0.0220(13) 0.0223(11) 0.0215(10) 0.0005(9) 0.0055(9) -0.0036(9)
C31 0.0309(14) 0.0344(12) 0.0256(10) 0.0027(9) 0.0030(9) 0.0047(10)
C43 0.0290(14) 0.0293(12) 0.0673(16) -0.0136(12) 0.0229(13) -0.0040(10)
C3 0.0541(17) 0.0343(13) 0.0383(12) -0.0034(10) 0.0307(12) 0.0091(11)
C25 0.0340(15) 0.0691(18) 0.0373(13) 0.0018(13) 0.0200(11) -0.0050(12)
C8 0.0223(12) 0.0543(15) 0.0263(10) -0.0033(10) 0.0092(9) 0.0069(10)
C13 0.0174(11) 0.0416(13) 0.0279(10) 0.0005(9) 0.0102(9) -0.0014(9)
C24 0.0315(14) 0.0459(14) 0.0263(10) -0.0016(10) 0.0121(10) -0.0082(10)
C32 0.0454(16) 0.0454(14) 0.0223(10) 0.0048(10) 0.0096(11) -0.0041(12)
C42 0.0223(12) 0.0256(11) 0.0483(13) -0.0080(10) 0.0137(10) -0.0023(9)

loop_
_atom_type_symbol
_atom_type_description
_atom_type_scat_dispersion_real
_atom_type_scat_dispersion_imag
_atom_type_scat_source
C C 0.0033 0.0016 'International Tables Vol C Tables 4.2.6.8 and 6.1.1.4'
H H 0.0000 0.0000 'International Tables Vol C Tables 4.2.6.8 and 6.1.1.4'
B B 0.0013 0.0007 'International Tables Vol C Tables 4.2.6.8 and 6.1.1.4'
O O 0.0106 0.0060 'International Tables Vol C Tables 4.2.6.8 and 6.1.1.4'
F F 0.0171 0.0103 'International Tables Vol C Tables 4.2.6.8 and 6.1.1.4'
Mn Mn 0.3368 0.7283 'International Tables Vol C Tables 4.2.6.8 and 6.1.1.4'
N N 0.0061 0.0033 'International Tables Vol C Tables 4.2.6.8 and 6.1.1.4'

loop_
_geom_angle_atom_site_label_1
_geom_angle_atom_site_label_2
_geom_angle_atom_site_label_3
_geom_angle
_geom_angle_site_symmetry_1
_geom_angle_site_symmetry_3
_geom_angle_publ_flag
O2 Mn1 O1 178.71(6) . . ?
O2 Mn1 N2 88.33(6) . . ?
O1 Mn1 N2 92.92(6) . . ?
O2 Mn1 N1 91.83(6) . . ?
O1 Mn1 N1 87.57(6) . . ?
N2 Mn1 N1 103.67(7) . . ?
O2 Mn1 N4 91.54(6) . . ?
O1 Mn1 N4 88.86(6) . . ?
N2 Mn1 N4 86.32(6) . . ?
N1 Mn1 N4 169.54(7) . . ?
O2 Mn1 N3 84.35(6) . . ?
O1 Mn1 N3 94.50(6) . . ?
N2 Mn1 N3 166.07(6) . . ?
N1 Mn1 N3 88.42(7) . . ?
N4 Mn1 N3 82.06(7) . . ?
C16 N2 C15 116.79(17) . . ?
C16 N2 Mn1 124.09(14) . . ?
C15 N2 Mn1 118.38(13) . . ?
C1 O1 Mn1 123.03(12) . . ?
C25 C26 C27 118.6(2) . . ?
C25 C26 H26A 120.7 . . ?
C27 C26 H26A 120.7 . . ?
C22 O2 Mn1 125.10(11) . . ?
C7 N1 C8 116.98(18) . . ?
C7 N1 Mn1 123.44(15) . . ?
C8 N1 Mn1 119.16(13) . . ?
C11 N3 C10 111.58(17) . . ?
C11 N3 Mn1 107.49(12) . . ?
C10 N3 Mn1 117.09(14) . . ?
C11 N3 H3 107.6(19) . . ?
C10 N3 H3 108(2) . . ?
Mn1 N3 H3 105(2) . . ?
C12 N4 C13 110.79(16) . . ?
C12 N4 Mn1 108.55(12) . . ?
C13 N4 Mn1 117.96(12) . . ?
C12 N4 H4 108.3(14) . . ?
C13 N4 H4 107.8(14) . . ?
Mn1 N4 H4 102.8(14) . . ?
C43 C44 C45 120.1(2) . . ?
C43 C44 H44A 119.9 . . ?
C45 C44 H44A 119.9 . . ?
C30 C29 C34 115.02(17) . . ?
C30 C29 B1 121.73(18) . . ?
C34 C29 B1 122.97(18) . . ?
F3 C19 C18 119.59(19) . . ?
F3 C19 C20 117.83(19) . . ?
C18 C19 C20 122.58(19) . . ?
C44 C45 C46 119.6(2) . . ?
C44 C45 H45A 120.2 . . ?
C46 C45 H45A 120.2 . . ?
O2 C22 C21 118.83(17) . . ?
O2 C22 C17 124.46(17) . . ?
C21 C22 C17 116.64(17) . . ?
C22 C17 C18 119.95(18) . . ?
C22 C17 C16 120.44(17) . . ?
C18 C17 C16 118.98(18) . . ?
C39 C38 C37 118.6(2) . . ?
C39 C38 H38A 120.7 . . ?
C37 C38 H38A 120.7 . . ?
N2 C16 C17 124.64(18) . . ?
N2 C16 H16A 117.7 . . ?
C17 C16 H16A 117.7 . . ?
O1 C1 C2 119.22(19) . . ?
O1 C1 C6 124.39(18) . . ?
C2 C1 C6 116.37(18) . . ?
C4 C5 C6 119.0(2) . . ?
C4 C5 H5A 120.5 . . ?
C6 C5 H5A 120.5 . . ?
C36 C35 C40 114.15(18) . . ?
C36 C35 B1 124.79(18) . . ?
C40 C35 B1 121.06(17) . . ?
C31 C30 C29 123.0(2) . . ?
C31 C30 H30A 118.5 . . ?
C29 C30 H30A 118.5 . . ?
F2 C2 C3 118.8(2) . . ?
F2 C2 C1 117.65(18) . . ?
C3 C2 C1 123.6(2) . . ?
C33 C34 C29 122.7(2) . . ?
C33 C34 H34A 118.7 . . ?
C29 C34 H34A 118.7 . . ?
C21 C20 C19 117.14(19) . . ?
C21 C20 H20A 121.4 . . ?
C19 C20 H20A 121.4 . . ?
C39 C40 C35 123.78(19) . . ?
C39 C40 H40A 118.1 . . ?
C35 C40 H40A 118.1 . . ?
C38 C37 C36 120.71(19) . . ?
C38 C37 H37A 119.6 . . ?
C36 C37 H37A 119.6 . . ?
N1 C7 C6 124.34(19) . . ?
N1 C7 H7A 117.8 . . ?
C6 C7 H7A 117.8 . . ?
C13 C14 C15 115.59(16) . . ?
C13 C14 H14A 108.4 . . ?
C15 C14 H14A 108.4 . . ?
C13 C14 H14B 108.4 . . ?
C15 C14 H14B 108.4 . . ?
H14A C14 H14B 107.4 . . ?
F4 C21 C20 118.77(18) . . ?
F4 C21 C22 116.99(17) . . ?
C20 C21 C22 124.20(18) . . ?
N3 C10 C9 113.25(17) . . ?
N3 C10 H10A 108.9 . . ?
C9 C10 H10A 108.9 . . ?
N3 C10 H10B 108.9 . . ?
C9 C10 H10B 108.9 . . ?
H10A C10 H10B 107.7 . . ?
C46 C41 C42 114.7(2) . . ?
C46 C41 B1 122.12(19) . . ?
C42 C41 B1 123.17(18) . . ?
C37 C36 C35 122.78(19) . . ?
C37 C36 H36A 118.6 . . ?
C35 C36 H36A 118.6 . . ?
C19 C18 C17 119.44(18) . . ?
C19 C18 H18A 120.3 . . ?
C17 C18 H18A 120.3 . . ?
C1 C6 C5 120.5(2) . . ?
C1 C6 C7 120.05(17) . . ?
C5 C6 C7 119.1(2) . . ?
C40 C39 C38 120.0(2) . . ?
C40 C39 H39A 120.0 . . ?
C38 C39 H39A 120.0 . . ?
C28 C23 C24 114.5(2) . . ?
C28 C23 B1 123.53(19) . . ?
C24 C23 B1 121.70(18) . . ?
C27 C28 C23 123.1(2) . . ?
C27 C28 H28A 118.5 . . ?
C23 C28 H28A 118.5 . . ?
C26 C27 C28 120.5(2) . . ?
C26 C27 H27A 119.8 . . ?
C28 C27 H27A 119.8 . . ?
F1 C4 C5 118.9(2) . . ?
F1 C4 C3 118.2(2) . . ?
C5 C4 C3 122.8(2) . . ?
C10 C9 C8 116.45(17) . . ?
C10 C9 H9A 108.2 . . ?
C8 C9 H9A 108.2 . . ?
C10 C9 H9B 108.2 . . ?
C8 C9 H9B 108.2 . . ?
H9A C9 H9B 107.3 . . ?
C32 C33 C34 120.2(2) . . ?
C32 C33 H33A 119.9 . . ?
C34 C33 H33A 119.9 . . ?
N2 C15 C14 109.95(16) . . ?
N2 C15 H15A 109.7 . . ?
C14 C15 H15A 109.7 . . ?
N2 C15 H15B 109.7 . . ?
C14 C15 H15B 109.7 . . ?
H15A C15 H15B 108.2 . . ?
N4 C12 C11 108.73(17) . . ?
N4 C12 H12A 109.9 . . ?
C11 C12 H12A 109.9 . . ?
N4 C12 H12B 109.9 . . ?
C11 C12 H12B 109.9 . . ?
H12A C12 H12B 108.3 . . ?
N3 C11 C12 109.50(17) . . ?
N3 C11 H11A 109.8 . . ?
C12 C11 H11A 109.8 . . ?
N3 C11 H11B 109.8 . . ?
C12 C11 H11B 109.8 . . ?
H11A C11 H11B 108.2 . . ?
C41 C46 C45 122.0(2) . . ?
C41 C46 H46A 119.0 . . ?
C45 C46 H46A 119.0 . . ?
C41 B1 C23 110.51(17) . . ?
C41 B1 C29 106.83(15) . . ?
C23 B1 C29 107.54(16) . . ?
C41 B1 C35 111.13(16) . . ?
C23 B1 C35 110.82(16) . . ?
C29 B1 C35 109.87(16) . . ?
C32 C31 C30 120.0(2) . . ?
C32 C31 H31A 120.0 . . ?
C30 C31 H31A 120.0 . . ?
C44 C43 C42 120.1(2) . . ?
C44 C43 H43A 119.9 . . ?
C42 C43 H43A 119.9 . . ?
C2 C3 C4 117.7(2) . . ?
C2 C3 H3A 121.1 . . ?
C4 C3 H3A 121.1 . . ?
C26 C25 C24 120.4(2) . . ?
C26 C25 H25A 119.8 . . ?
C24 C25 H25A 119.8 . . ?
N1 C8 C9 109.42(19) . . ?
N1 C8 H8A 109.8 . . ?
C9 C8 H8A 109.8 . . ?
N1 C8 H8B 109.8 . . ?
C9 C8 H8B 109.8 . . ?
H8A C8 H8B 108.2 . . ?
N4 C13 C14 112.58(17) . . ?
N4 C13 H13A 109.1 . . ?
C14 C13 H13A 109.1 . . ?
N4 C13 H13B 109.1 . . ?
C14 C13 H13B 109.1 . . ?
H13A C13 H13B 107.8 . . ?
C25 C24 C23 122.9(2) . . ?
C25 C24 H24A 118.6 . . ?
C23 C24 H24A 118.6 . . ?
C33 C32 C31 119.2(2) . . ?
C33 C32 H32A 120.4 . . ?
C31 C32 H32A 120.4 . . ?
C43 C42 C41 123.4(2) . . ?
C43 C42 H42A 118.3 . . ?
C41 C42 H42A 118.3 . . ?

loop_
_geom_bond_atom_site_label_1
_geom_bond_atom_site_label_2
_geom_bond_distance
_geom_bond_site_symmetry_2
_geom_bond_publ_flag
Mn1 O2 1.8626(13) . ?
Mn1 O1 1.8777(13) . ?
Mn1 N2 2.0468(16) . ?
Mn1 N1 2.0523(17) . ?
Mn1 N4 2.1221(17) . ?
Mn1 N3 2.1348(19) . ?
F4 C21 1.364(2) . ?
F2 C2 1.349(2) . ?
F3 C19 1.362(2) . ?
N2 C16 1.287(2) . ?
N2 C15 1.477(2) . ?
O1 C1 1.330(2) . ?
C26 C25 1.380(3) . ?
C26 C27 1.380(3) . ?
C26 H26A 0.9300 . ?
O2 C22 1.331(2) . ?
N1 C7 1.288(2) . ?
N1 C8 1.481(3) . ?
N3 C11 1.481(3) . ?
N3 C10 1.483(3) . ?
N3 H3 0.73(2) . ?
N4 C12 1.483(2) . ?
N4 C13 1.488(3) . ?
N4 H4 0.84(2) . ?
F1 C4 1.365(2) . ?
C44 C43 1.356(3) . ?
C44 C45 1.377(4) . ?
C44 H44A 0.9300 . ?
C29 C30 1.398(3) . ?
C29 C34 1.401(3) . ?
C29 B1 1.654(3) . ?
C19 C18 1.364(3) . ?
C19 C20 1.383(3) . ?
C45 C46 1.424(3) . ?
C45 H45A 0.9300 . ?
C22 C21 1.399(3) . ?
C22 C17 1.410(2) . ?
C17 C18 1.408(3) . ?
C17 C16 1.446(3) . ?
C38 C39 1.386(3) . ?
C38 C37 1.387(3) . ?
C38 H38A 0.9300 . ?
C16 H16A 0.9300 . ?
C1 C2 1.404(3) . ?
C1 C6 1.410(3) . ?
C5 C4 1.363(3) . ?
C5 C6 1.411(3) . ?
C5 H5A 0.9300 . ?
C35 C36 1.405(3) . ?
C35 C40 1.415(3) . ?
C35 B1 1.651(3) . ?
C30 C31 1.392(3) . ?
C30 H30A 0.9300 . ?
C2 C3 1.373(3) . ?
C34 C33 1.394(3) . ?
C34 H34A 0.9300 . ?
C20 C21 1.365(3) . ?
C20 H20A 0.9300 . ?
C40 C39 1.382(3) . ?
C40 H40A 0.9300 . ?
C37 C36 1.392(3) . ?
C37 H37A 0.9300 . ?
C7 C6 1.449(3) . ?
C7 H7A 0.9300 . ?
C14 C13 1.516(3) . ?
C14 C15 1.527(3) . ?
C14 H14A 0.9700 . ?
C14 H14B 0.9700 . ?
C10 C9 1.516(3) . ?
C10 H10A 0.9700 . ?
C10 H10B 0.9700 . ?
C41 C46 1.402(3) . ?
C41 C42 1.407(3) . ?
C41 B1 1.644(3) . ?
C36 H36A 0.9300 . ?
C18 H18A 0.9300 . ?
C39 H39A 0.9300 . ?
C23 C28 1.399(3) . ?
C23 C24 1.407(3) . ?
C23 B1 1.652(3) . ?
C28 C27 1.389(3) . ?
C28 H28A 0.9300 . ?
C27 H27A 0.9300 . ?
C4 C3 1.372(3) . ?
C9 C8 1.522(3) . ?
C9 H9A 0.9700 . ?
C9 H9B 0.9700 . ?
C33 C32 1.378(3) . ?
C33 H33A 0.9300 . ?
C15 H15A 0.9700 . ?
C15 H15B 0.9700 . ?
C12 C11 1.507(3) . ?
C12 H12A 0.9700 . ?
C12 H12B 0.9700 . ?
C11 H11A 0.9700 . ?
C11 H11B 0.9700 . ?
C46 H46A 0.9300 . ?
C31 C32 1.380(3) . ?
C31 H31A 0.9300 . ?
C43 C42 1.390(3) . ?
C43 H43A 0.9300 . ?
C3 H3A 0.9300 . ?
C25 C24 1.391(3) . ?
C25 H25A 0.9300 . ?
C8 H8A 0.9700 . ?
C8 H8B 0.9700 . ?
C13 H13A 0.9700 . ?
C13 H13B 0.9700 . ?
C24 H24A 0.9300 . ?
C32 H32A 0.9300 . ?
C42 H42A 0.9300 . ?

loop_
_geom_torsion_atom_site_label_1
_geom_torsion_atom_site_label_2
_geom_torsion_atom_site_label_3
_geom_torsion_atom_site_label_4
_geom_torsion
_geom_torsion_site_symmetry_1
_geom_torsion_site_symmetry_2
_geom_torsion_site_symmetry_3
_geom_torsion_site_symmetry_4
_geom_torsion_publ_flag
N2 Mn1 O1 C1 59.85(14) . . . . ?
N1 Mn1 O1 C1 -43.72(14) . . . . ?
N4 Mn1 O1 C1 146.11(14) . . . . ?
N3 Mn1 O1 C1 -131.95(14) . . . . ?
N2 Mn1 O2 C22 -38.62(14) . . . . ?
N1 Mn1 O2 C22 65.01(14) . . . . ?
N4 Mn1 O2 C22 -124.90(14) . . . . ?
N3 Mn1 O2 C22 153.24(14) . . . . ?
C43 C44 C45 C46 -0.2(4) . . . . ?
Mn1 O2 C22 C21 -152.03(13) . . . . ?
Mn1 O2 C22 C17 31.1(2) . . . . ?
O2 C22 C17 C18 174.31(16) . . . . ?
C21 C22 C17 C18 -2.6(2) . . . . ?
O2 C22 C17 C16 3.5(3) . . . . ?
C21 C22 C17 C16 -173.45(16) . . . . ?
C15 N2 C16 C17 165.03(17) . . . . ?
Mn1 N2 C16 C17 -4.9(3) . . . . ?
C22 C17 C16 N2 -15.9(3) . . . . ?
C18 C17 C16 N2 173.20(18) . . . . ?
Mn1 O1 C1 C2 -146.54(15) . . . . ?
Mn1 O1 C1 C6 34.9(2) . . . . ?
C34 C29 C30 C31 -0.8(3) . . . . ?
B1 C29 C30 C31 -174.90(18) . . . . ?
O1 C1 C2 F2 1.4(3) . . . . ?
C6 C1 C2 F2 -179.84(17) . . . . ?
O1 C1 C2 C3 -179.52(19) . . . . ?
C6 C1 C2 C3 -0.8(3) . . . . ?
C30 C29 C34 C33 1.6(3) . . . . ?
B1 C29 C34 C33 175.63(18) . . . . ?
F3 C19 C20 C21 179.52(16) . . . . ?
C18 C19 C20 C21 -0.7(3) . . . . ?
C36 C35 C40 C39 1.5(3) . . . . ?
B1 C35 C40 C39 -178.19(19) . . . . ?
C39 C38 C37 C36 1.9(3) . . . . ?
C8 N1 C7 C6 167.7(2) . . . . ?
Mn1 N1 C7 C6 -4.8(3) . . . . ?
C19 C20 C21 F4 -177.84(16) . . . . ?
C19 C20 C21 C22 0.0(3) . . . . ?
O2 C22 C21 F4 2.4(2) . . . . ?
C17 C22 C21 F4 179.51(14) . . . . ?
O2 C22 C21 C20 -175.45(17) . . . . ?
C17 C22 C21 C20 1.7(3) . . . . ?
C11 N3 C10 C9 179.44(17) . . . . ?
Mn1 N3 C10 C9 -56.1(2) . . . . ?
C38 C37 C36 C35 -1.3(3) . . . . ?
C40 C35 C36 C37 -0.3(3) . . . . ?
B1 C35 C36 C37 179.29(18) . . . . ?
F3 C19 C18 C17 179.48(16) . . . . ?
C20 C19 C18 C17 -0.3(3) . . . . ?
C22 C17 C18 C19 2.0(3) . . . . ?
C16 C17 C18 C19 173.00(17) . . . . ?
O1 C1 C6 C5 178.31(18) . . . . ?
C2 C1 C6 C5 -0.3(3) . . . . ?
O1 C1 C6 C7 4.7(3) . . . . ?
C2 C1 C6 C7 -173.99(19) . . . . ?
C4 C5 C6 C1 1.1(3) . . . . ?
C4 C5 C6 C7 174.82(19) . . . . ?
N1 C7 C6 C1 -19.3(3) . . . . ?
N1 C7 C6 C5 167.0(2) . . . . ?
C35 C40 C39 C38 -0.9(3) . . . . ?
C37 C38 C39 C40 -0.8(3) . . . . ?
C24 C23 C28 C27 -1.6(3) . . . . ?
B1 C23 C28 C27 173.01(19) . . . . ?
C25 C26 C27 C28 0.9(3) . . . . ?
C23 C28 C27 C26 0.2(3) . . . . ?
C6 C5 C4 F1 -179.07(18) . . . . ?
C6 C5 C4 C3 -0.8(3) . . . . ?
N3 C10 C9 C8 65.6(3) . . . . ?
C29 C34 C33 C32 -0.9(3) . . . . ?
C16 N2 C15 C14 -103.5(2) . . . . ?
Mn1 N2 C15 C14 67.07(18) . . . . ?
C13 C14 C15 N2 -66.0(2) . . . . ?
C13 N4 C12 C11 170.79(16) . . . . ?
Mn1 N4 C12 C11 39.77(18) . . . . ?
C10 N3 C11 C12 170.86(17) . . . . ?
Mn1 N3 C11 C12 41.21(19) . . . . ?
N4 C12 C11 N3 -55.0(2) . . . . ?
C42 C41 C46 C45 1.5(3) . . . . ?
B1 C41 C46 C45 -177.5(2) . . . . ?
C44 C45 C46 C41 -1.4(4) . . . . ?
C46 C41 B1 C23 -55.4(3) . . . . ?
C42 C41 B1 C23 125.6(2) . . . . ?
C46 C41 B1 C29 -172.1(2) . . . . ?
C42 C41 B1 C29 8.9(3) . . . . ?
C46 C41 B1 C35 68.0(3) . . . . ?
C42 C41 B1 C35 -110.9(2) . . . . ?
C28 C23 B1 C41 159.84(18) . . . . ?
C24 C23 B1 C41 -26.0(2) . . . . ?
C28 C23 B1 C29 -83.9(2) . . . . ?
C24 C23 B1 C29 90.3(2) . . . . ?
C28 C23 B1 C35 36.2(2) . . . . ?
C24 C23 B1 C35 -149.60(18) . . . . ?
C30 C29 B1 C41 83.7(2) . . . . ?
C34 C29 B1 C41 -89.9(2) . . . . ?
C30 C29 B1 C23 -34.9(2) . . . . ?
C34 C29 B1 C23 151.49(18) . . . . ?
C30 C29 B1 C35 -155.64(17) . . . . ?
C34 C29 B1 C35 30.8(2) . . . . ?
C36 C35 B1 C41 -19.3(3) . . . . ?
C40 C35 B1 C41 160.29(18) . . . . ?
C36 C35 B1 C23 104.0(2) . . . . ?
C40 C35 B1 C23 -76.4(2) . . . . ?
C36 C35 B1 C29 -137.32(19) . . . . ?
C40 C35 B1 C29 42.3(2) . . . . ?
C29 C30 C31 C32 -0.7(3) . . . . ?
C45 C44 C43 C42 1.5(4) . . . . ?
F2 C2 C3 C4 -179.9(2) . . . . ?
C1 C2 C3 C4 1.1(3) . . . . ?
F1 C4 C3 C2 177.99(19) . . . . ?
C5 C4 C3 C2 -0.3(3) . . . . ?
C27 C26 C25 C24 -0.6(3) . . . . ?
C7 N1 C8 C9 -108.9(2) . . . . ?
Mn1 N1 C8 C9 63.9(2) . . . . ?
C10 C9 C8 N1 -67.4(2) . . . . ?
C12 N4 C13 C14 175.66(16) . . . . ?
Mn1 N4 C13 C14 -58.41(19) . . . . ?
C15 C14 C13 N4 62.9(2) . . . . ?
C26 C25 C24 C23 -0.9(3) . . . . ?
C28 C23 C24 C25 1.9(3) . . . . ?
B1 C23 C24 C25 -172.78(19) . . . . ?
C34 C33 C32 C31 -0.7(3) . . . . ?
C30 C31 C32 C33 1.5(3) . . . . ?
C44 C43 C42 C41 -1.3(4) . . . . ?
C46 C41 C42 C43 -0.3(3) . . . . ?
B1 C41 C42 C43 178.8(2) . . . . ?
